data_7009371
loop_
_publ_author_name
'Patel, Bhavesh'
'Reid, Gillian'

_publ_contact_author
;
    Dr Gillian Reid
    Department of Chemistry
    University of Southampton
    Highfield
    Southampton
    SO17 1BJ
;
_publ_section_title
;
 Stabilisation of the [Mn(CO)2]+ fragment by thioether macrocyclic
 ligands; synthesis, spectroscopic and structural characterisation
;
_journal_issue 8
_journal_name_full 'Journal of the Chemical Society, Dalton Transactions'
_journal_page_first 1303
_journal_paper_doi 10.1039/b000446o
_journal_year 2000
_chemical_formula_moiety '[Mn(CO)3([15]aneS5)]CF3SO3'
_chemical_formula_sum 'C14 H20 F3 Mn O6 S6'
_chemical_formula_weight 588.60
_space_group_IT_number 14
_symmetry_cell_setting monoclinic
_symmetry_Int_Tables_number 14
_symmetry_space_group_name_Hall '-P 2yn'
_symmetry_space_group_name_H-M 'P 1 21/n 1'
_audit_creation_date 'Wed Jun  9 14:54:59 1999'
_audit_creation_method 'from TEXRAY.INF file'
_cell_angle_alpha 90
_cell_angle_beta 96.55(2)
_cell_angle_gamma 90
_cell_formula_units_Z 4
_cell_length_a 11.420(4)
_cell_length_b 14.642(3)
_cell_length_c 13.605(3)
_cell_measurement_reflns_used 25
_cell_measurement_temperature 150.0
_cell_volume 2260.1(10)
_computing_cell_refinement 'MSC/AFC Diffractometer Control'
_computing_data_collection 'MSC/AFC Diffractometer Control'
_computing_data_reduction teXsan
_computing_publication_material teXsan
_computing_structure_refinement teXsan
_computing_structure_solution 'DIRDIF92 (PATTY)'
_diffrn_ambient_temperature 150.0
_diffrn_measurement_device AFC7S
_diffrn_measurement_method 'omega/2-theta scans'
_diffrn_orient_matrix_UB_11 0.01630
_diffrn_orient_matrix_UB_12 0.03908
_diffrn_orient_matrix_UB_13 -0.05716
_diffrn_orient_matrix_UB_21 0.03436
_diffrn_orient_matrix_UB_22 -0.05389
_diffrn_orient_matrix_UB_23 -0.03160
_diffrn_orient_matrix_UB_31 -0.07951
_diffrn_orient_matrix_UB_32 -0.01527
_diffrn_orient_matrix_UB_33 -0.03476
_diffrn_radiation_monochromator graphite
_diffrn_radiation_source 'X-ray tube'
_diffrn_radiation_type MoKalpha
_diffrn_radiation_wavelength 0.71073
_diffrn_reflns_av_R_equivalents 0.0301
_diffrn_reflns_limit_h_max 13
_diffrn_reflns_limit_h_min 0
_diffrn_reflns_limit_k_max 17
_diffrn_reflns_limit_k_min 0
_diffrn_reflns_limit_l_max 16
_diffrn_reflns_limit_l_min -16
_diffrn_reflns_number 4387
_diffrn_reflns_theta_max 25.03
_diffrn_reflns_theta_min 2.5
_diffrn_standards_decay_% 1.28
_diffrn_standards_interval_count 150
_diffrn_standards_number 3
_exptl_absorpt_coefficient_mu 1.191
_exptl_absorpt_correction_T_max 1.000
_exptl_absorpt_correction_T_min 0.874
_exptl_absorpt_correction_type empirical
_exptl_absorpt_process_details psi-scan
_exptl_crystal_colour yellow
_exptl_crystal_density_diffrn 1.730
_exptl_crystal_density_meas ?
_exptl_crystal_description prism
_exptl_crystal_F_000 1200.00
_exptl_crystal_size_max 0.500
_exptl_crystal_size_mid 0.400
_exptl_crystal_size_min 0.350
_refine_diff_density_max 1.83
_refine_diff_density_min -1.63
_refine_ls_extinction_method none
_refine_ls_goodness_of_fit_obs 4.076
_refine_ls_hydrogen_treatment noref
_refine_ls_matrix_type full
_refine_ls_number_parameters 271
_refine_ls_number_reflns 2847
_refine_ls_number_restraints 0
_refine_ls_R_factor_obs 0.0718
_refine_ls_shift/esd_max 0.0090
_refine_ls_structure_factor_coef F
_refine_ls_weighting_scheme sigma
_refine_ls_wR_factor_obs 0.1012
_reflns_number_observed 2847
_reflns_number_total 4168
_reflns_observed_criterion 2.00
_cod_data_source_file b000446o.txt
_cod_data_source_block bpmns5_[Mn(CO)3([15]S5)]CF3SO3
_cod_depositor_comments
;
The following automatic conversions were performed:

'_atom_site_thermal_displace_type' tag value 'Uij' was replaced with
'Uani' value 30 times.

Automatic conversion script
Id: cif_fix_values 1646 2011-03-28 12:23:43Z adriana 
;
_cod_original_cell_volume 2260.0(9)
_cod_original_sg_symbol_H-M 'P 21/n     '
_cod_original_formula_sum 'C14 H20 F3 Mn O6 S6 '
_cod_database_code 7009371
_cell_measurement_2theta_min 25.9
_cell_measurement_2theta_max 35.8

loop_
_symmetry_equiv_pos_as_xyz
'   +x,   +y,   +z'
1/2-x,1/2+y,1/2-z
'   -x,   -y,   -z'
1/2+x,1/2-y,1/2+z

loop_
_atom_site_aniso_label
_atom_site_aniso_U_11
_atom_site_aniso_U_22
_atom_site_aniso_U_33
_atom_site_aniso_U_12
_atom_site_aniso_U_13
_atom_site_aniso_U_23
Mn(1) 0.0308(9) 0.0190(8) 0.0254(8) 0.0011(7) 0.0089(7) -0.0026(6)
S(1) 0.032(1) 0.022(1) 0.022(1) -0.001(1) 0.008(1) -0.002(1)
S(2) 0.037(2) 0.021(1) 0.031(1) 0.001(1) 0.012(1) 0.001(1)
S(3) 0.038(2) 0.020(1) 0.024(1) 0.004(1) 0.005(1) -0.002(1)
S(4) 0.048(2) 0.021(1) 0.029(1) -0.002(1) 0.005(1) 0.002(1)
S(5) 0.045(2) 0.045(2) 0.047(2) -0.006(1) 0.021(1) -0.005(1)
S(6) 0.036(1) 0.024(1) 0.025(1) 0.002(1) 0.006(1) 0.000(1)
F(1) 0.094(6) 0.104(7) 0.028(4) 0.034(5) 0.019(4) -0.005(4)
F(2) 0.085(6) 0.040(5) 0.118(8) 0.010(4) 0.053(6) -0.017(5)
F(3) 0.032(4) 0.132(8) 0.080(6) -0.002(5) 0.012(4) -0.028(6)
O(1) 0.049(5) 0.031(4) 0.051(5) -0.002(4) 0.011(4) -0.013(4)
O(2) 0.048(5) 0.033(4) 0.034(4) 0.005(4) 0.005(4) 0.003(4)
O(3) 0.025(4) 0.037(5) 0.059(5) -0.006(4) 0.011(4) -0.009(4)
O(4) 0.033(4) 0.037(4) 0.051(5) 0.004(4) 0.006(4) 0.004(4)
O(5) 0.077(6) 0.054(5) 0.023(4) 0.020(5) 0.010(4) 0.009(4)
O(6) 0.055(5) 0.030(4) 0.046(5) -0.001(4) 0.003(4) 0.002(4)
C(1) 0.036(6) 0.028(6) 0.044(7) 0.010(5) 0.018(5) 0.005(5)
C(2) 0.033(6) 0.039(6) 0.034(6) -0.007(5) 0.005(5) -0.007(5)
C(3) 0.048(7) 0.029(6) 0.035(6) 0.008(5) 0.021(5) -0.005(5)
C(4) 0.039(6) 0.034(6) 0.018(5) 0.002(5) 0.001(4) -0.006(4)
C(5) 0.044(7) 0.017(5) 0.025(5) 0.005(5) 0.004(5) -0.003(4)
C(6) 0.044(7) 0.022(5) 0.034(6) -0.002(5) 0.007(5) 0.001(5)
C(7) 0.043(7) 0.033(6) 0.028(6) -0.005(5) 0.000(5) 0.002(5)
C(8) 0.045(7) 0.038(6) 0.031(6) -0.009(6) 0.006(5) 0.002(5)
C(9) 0.051(7) 0.041(7) 0.025(6) -0.004(6) 0.006(5) -0.007(5)
C(10) 0.041(6) 0.032(6) 0.019(5) -0.006(5) 0.005(5) -0.007(4)
C(11) 0.038(6) 0.026(6) 0.037(6) -0.005(5) 0.016(5) -0.004(5)
C(12) 0.027(6) 0.029(6) 0.023(5) -0.001(5) 0.001(4) -0.004(5)
C(13) 0.032(6) 0.026(5) 0.031(6) 0.007(5) 0.002(5) -0.006(5)
C(14) 0.037(7) 0.043(7) 0.035(7) 0.005(6) 0.006(5) -0.003(5)

loop_
_atom_site_label
_atom_site_fract_x
_atom_site_fract_y
_atom_site_fract_z
_atom_site_U_iso_or_equiv
_atom_site_thermal_displace_type
_atom_site_calc_flag
_atom_site_calc_attached_atom
Mn(1) 0.1300(1) 0.15861(10) 0.4140(1) 0.0246(4) Uani ? ?
S(1) 0.0097(2) 0.2429(2) 0.2976(2) 0.0251(7) Uani ? ?
S(2) -0.0424(2) 0.1259(2) 0.4834(2) 0.0289(7) Uani ? ?
S(3) 0.1552(2) 0.2846(2) 0.5235(2) 0.0275(7) Uani ? ?
S(4) 0.1393(3) 0.5309(2) 0.3359(2) 0.0327(7) Uani ? ?
S(5) 0.1324(3) 0.3678(2) 0.1251(2) 0.0444(9) Uani ? ?
S(6) 0.2006(2) 0.0540(2) -0.1604(2) 0.0281(7) Uani ? ?
F(1) 0.1191(7) 0.0899(6) 0.0071(5) 0.075(3) Uani ? ?
F(2) 0.1201(7) 0.2034(5) -0.0903(7) 0.078(3) Uani ? ?
F(3) -0.0104(6) 0.0998(7) -0.1173(6) 0.081(3) Uani ? ?
O(1) 0.1044(7) -0.0104(5) 0.2953(6) 0.043(2) Uani ? ?
O(2) 0.2797(7) 0.0474(5) 0.5591(5) 0.038(2) Uani ? ?
O(3) 0.3453(6) 0.2118(5) 0.3250(6) 0.040(2) Uani ? ?
O(4) 0.3153(6) 0.0795(5) -0.1109(6) 0.040(2) Uani ? ?
O(5) 0.1717(8) 0.0913(6) -0.2574(5) 0.051(3) Uani ? ?
O(6) 0.1729(7) -0.0408(5) -0.1495(6) 0.044(2) Uani ? ?
C(1) -0.1441(10) 0.2129(7) 0.3111(8) 0.035(3) Uani ? ?
C(2) -0.1540(10) 0.1317(8) 0.3764(8) 0.035(3) Uani ? ?
C(3) -0.069(1) 0.2300(7) 0.5528(8) 0.036(3) Uani ? ?
C(4) 0.0422(9) 0.2628(7) 0.6056(7) 0.030(3) Uani ? ?
C(5) 0.1032(9) 0.3933(6) 0.4686(7) 0.029(3) Uani ? ?
C(6) 0.1869(10) 0.4257(7) 0.3974(8) 0.033(3) Uani ? ?
C(7) 0.0230(10) 0.4977(7) 0.2395(8) 0.035(3) Uani ? ?
C(8) 0.062(1) 0.4776(8) 0.1401(8) 0.038(3) Uani ? ?
C(9) 0.005(1) 0.2917(8) 0.1042(8) 0.039(3) Uani ? ?
C(10) 0.0245(9) 0.2077(7) 0.1718(7) 0.030(3) Uani ? ?
C(11) 0.1119(9) 0.0553(7) 0.3388(8) 0.033(3) Uani ? ?
C(12) 0.2195(9) 0.0919(7) 0.5060(7) 0.027(3) Uani ? ?
C(13) 0.2607(9) 0.1902(7) 0.3584(8) 0.029(3) Uani ? ?
C(14) 0.101(1) 0.1131(8) -0.0876(8) 0.038(3) Uani ? ?
H(1) -0.1839 0.1998 0.2475 0.0418 Uiso ? ?
H(2) -0.1806 0.2637 0.3387 0.0418 Uiso ? ?
H(3) -0.1477 0.0782 0.3379 0.0423 Uiso ? ?
H(4) -0.2293 0.1333 0.3997 0.0423 Uiso ? ?
H(5) -0.1015 0.2757 0.5082 0.0434 Uiso ? ?
H(6) -0.1232 0.2169 0.5992 0.0434 Uiso ? ?
H(7) 0.0710 0.2180 0.6528 0.0366 Uiso ? ?
H(8) 0.0273 0.3180 0.6388 0.0366 Uiso ? ?
H(9) 0.0999 0.4374 0.5194 0.0346 Uiso ? ?
H(10) 0.0268 0.3854 0.4340 0.0346 Uiso ? ?
H(11) 0.2623 0.4352 0.4331 0.0398 Uiso ? ?
H(12) 0.1922 0.3799 0.3487 0.0398 Uiso ? ?
H(13) -0.0138 0.4444 0.2612 0.0422 Uiso ? ?
H(14) -0.0328 0.5460 0.2315 0.0422 Uiso ? ?
H(15) 0.1164 0.5239 0.1267 0.0457 Uiso ? ?
H(16) -0.0056 0.4808 0.0926 0.0457 Uiso ? ?
H(17) -0.0634 0.3233 0.1184 0.0465 Uiso ? ?
H(18) -0.0040 0.2726 0.0370 0.0465 Uiso ? ?
H(19) -0.0328 0.1624 0.1514 0.0364 Uiso ? ?
H(20) 0.1012 0.1835 0.1683 0.0364 Uiso ? ?

loop_
_atom_type_symbol
_atom_type_oxidation_number
_atom_type_number_in_cell
_atom_type_scat_dispersion_real
_atom_type_scat_dispersion_imag
_atom_type_scat_source
C 0 56 0.003 0.002 'International Tables'
H 0 80 0.000 0.000 'International Tables'
O 0 24 0.011 0.006 'International Tables'
S 0 24 0.125 0.123 'International Tables'
F 0 12 0.017 0.010 'International Tables'
Mn 0 4 0.337 0.728 'International Tables'

loop_
_geom_angle_atom_site_label_1
_geom_angle_atom_site_label_2
_geom_angle_atom_site_label_3
_geom_angle
_geom_angle_site_symmetry_1
_geom_angle_site_symmetry_2
_geom_angle_site_symmetry_3
_geom_angle_publ_flag
S(1) Mn(1) S(2) 85.7(1) ? ? ? yes
S(1) Mn(1) S(3) 92.00(10) ? ? ? yes
S(1) Mn(1) C(11) 92.1(4) ? ? ? yes
S(1) Mn(1) C(12) 178.3(3) ? ? ? yes
S(1) Mn(1) C(13) 91.8(3) ? ? ? yes
S(2) Mn(1) S(3) 87.3(1) ? ? ? yes
S(2) Mn(1) C(11) 90.6(3) ? ? ? yes
S(2) Mn(1) C(12) 92.6(3) ? ? ? yes
S(2) Mn(1) C(13) 176.9(3) ? ? ? yes
S(3) Mn(1) C(11) 175.2(4) ? ? ? yes
S(3) Mn(1) C(12) 88.1(3) ? ? ? yes
S(3) Mn(1) C(13) 91.0(3) ? ? ? yes
C(11) Mn(1) C(12) 87.7(5) ? ? ? yes
C(11) Mn(1) C(13) 91.3(4) ? ? ? yes
C(12) Mn(1) C(13) 90.0(5) ? ? ? yes
Mn(1) S(1) C(1) 107.5(4) ? ? ? yes
Mn(1) S(1) C(10) 112.3(4) ? ? ? yes
C(1) S(1) C(10) 102.7(5) ? ? ? yes
Mn(1) S(2) C(2) 102.3(4) ? ? ? yes
Mn(1) S(2) C(3) 103.6(4) ? ? ? yes
C(2) S(2) C(3) 103.2(5) ? ? ? yes
Mn(1) S(3) C(4) 101.8(3) ? ? ? yes
Mn(1) S(3) C(5) 114.2(3) ? ? ? yes
C(4) S(3) C(5) 100.5(5) ? ? ? yes
C(6) S(4) C(7) 105.2(5) ? ? ? yes
C(8) S(5) C(9) 101.8(5) ? ? ? yes
O(4) S(6) O(5) 115.5(5) ? ? ? yes
O(4) S(6) O(6) 113.5(5) ? ? ? yes
O(4) S(6) C(14) 102.4(5) ? ? ? yes
O(5) S(6) O(6) 115.7(5) ? ? ? yes
O(5) S(6) C(14) 103.2(5) ? ? ? yes
O(6) S(6) C(14) 104.2(5) ? ? ? yes
S(1) C(1) C(2) 112.7(8) ? ? ? yes
S(2) C(2) C(1) 114.7(8) ? ? ? yes
S(2) C(3) C(4) 109.7(8) ? ? ? yes
S(3) C(4) C(3) 113.0(7) ? ? ? yes
S(3) C(5) C(6) 109.6(7) ? ? ? yes
S(4) C(6) C(5) 112.7(7) ? ? ? yes
S(4) C(7) C(8) 115.7(8) ? ? ? yes
S(5) C(8) C(7) 117.0(8) ? ? ? yes
S(5) C(9) C(10) 109.8(8) ? ? ? yes
S(1) C(10) C(9) 108.3(7) ? ? ? yes
Mn(1) C(11) O(1) 176(1) ? ? ? yes
Mn(1) C(12) O(2) 175.4(9) ? ? ? yes
Mn(1) C(13) O(3) 178.1(9) ? ? ? yes
S(6) C(14) F(1) 111.6(8) ? ? ? yes
S(6) C(14) F(2) 109.8(8) ? ? ? yes
S(6) C(14) F(3) 114.2(8) ? ? ? yes
F(1) C(14) F(2) 105(1) ? ? ? yes
F(1) C(14) F(3) 107.8(10) ? ? ? yes
F(2) C(14) F(3) 107(1) ? ? ? yes

loop_
_geom_bond_atom_site_label_1
_geom_bond_atom_site_label_2
_geom_bond_distance
_geom_bond_site_symmetry_1
_geom_bond_site_symmetry_2
_geom_bond_publ_flag
Mn(1) S(1) 2.329(3) ? ? yes
Mn(1) S(2) 2.329(3) ? ? yes
Mn(1) S(3) 2.368(3) ? ? yes
Mn(1) C(11) 1.82(1) ? ? yes
Mn(1) C(12) 1.81(1) ? ? yes
Mn(1) C(13) 1.81(1) ? ? yes
S(1) C(1) 1.84(1) ? ? yes
S(1) C(10) 1.814(10) ? ? yes
S(2) C(2) 1.82(1) ? ? yes
S(2) C(3) 1.84(1) ? ? yes
S(3) C(4) 1.83(1) ? ? yes
S(3) C(5) 1.829(10) ? ? yes
S(4) C(6) 1.81(1) ? ? yes
S(4) C(7) 1.82(1) ? ? yes
S(5) C(8) 1.82(1) ? ? yes
S(5) C(9) 1.83(1) ? ? yes
S(6) O(4) 1.451(8) ? ? yes
S(6) O(5) 1.432(8) ? ? yes
S(6) O(6) 1.435(8) ? ? yes
S(6) C(14) 1.81(1) ? ? yes
F(1) C(14) 1.33(1) ? ? yes
F(2) C(14) 1.34(1) ? ? yes
F(3) C(14) 1.30(1) ? ? yes
O(1) C(11) 1.13(1) ? ? yes
O(2) C(12) 1.14(1) ? ? yes
O(3) C(13) 1.16(1) ? ? yes
C(1) C(2) 1.50(1) ? ? yes
C(3) C(4) 1.47(2) ? ? yes
C(5) C(6) 1.51(1) ? ? yes
C(7) C(8) 1.50(1) ? ? yes
C(9) C(10) 1.54(1) ? ? yes
